data_2217998
loop_
_publ_author_name
'Li, Chengjuan'
'Feng, Zejing'
'Li, Dacheng'
'Wang, Daqi'

_publ_section_title
(Pyridino-15-crown-5-\k^5^<i>N</i>,<i>O</i>,<i>O</i>',<i>O</i>'',<i>O</i>''')bis(thiocyanato-\k<i>N</i>)manganese(II)
_journal_coeditor_code RN2037
_journal_issue 4
_journal_name_full 'Acta Crystallographica Section E'
_journal_page_first m557
_journal_paper_doi 10.1107/S160053680800679X
_journal_volume 64
_journal_year 2008
_chemical_formula_iupac '[Mn (N C S)2 (C13 H19 N O4)]'
_chemical_formula_moiety 'C15 H19 Mn N3 O4 S2'
_chemical_formula_sum 'C15 H19 Mn N3 O4 S2'
_chemical_formula_weight 424.39
_chemical_name_common
;
(Pyridino-15-crown-5-\k^5^N,O,O',O'',O''')bis(thiocyanato-\kN)manganese(II)
;
_chemical_name_systematic
;
[3,6,9,12-tetraoxa-18-azabicyclo[12.3.1]octacosa-
14(18),15,17-triene-\k^5^N,O,O',O'',O''']bis(thiocyanato-\kN)manganese(II)
;
_space_group_IT_number 14
_symmetry_cell_setting monoclinic
_symmetry_space_group_name_Hall '-P 2ybc'
_symmetry_space_group_name_H-M 'P 1 21/c 1'
_atom_sites_solution_hydrogens geom
_atom_sites_solution_primary direct
_atom_sites_solution_secondary difmap
_audit_creation_method SHELXL-97
_cell_angle_alpha 90.00
_cell_angle_beta 98.667(4)
_cell_angle_gamma 90.00
_cell_formula_units_Z 4
_cell_length_a 15.211(5)
_cell_length_b 15.789(5)
_cell_length_c 7.868(2)
_cell_measurement_reflns_used 2838
_cell_measurement_temperature 273(2)
_cell_measurement_theta_max 23.458
_cell_measurement_theta_min 2.58
_cell_volume 1868.1(10)
_computing_cell_refinement 'SAINT (Siemens, 1996)'
_computing_data_collection 'SMART (Siemens, 1996)'
_computing_data_reduction 'SAINT (Siemens, 1996)'
_computing_molecular_graphics 'SHELXTL (Sheldrick, 2008)'
_computing_publication_material 'SHELXTL (Sheldrick, 2008)'
_computing_structure_refinement 'SHELXL97 (Sheldrick, 2008)'
_computing_structure_solution 'SHELXS97 (Sheldrick, 2008)'
_diffrn_ambient_temperature 273(2)
_diffrn_measured_fraction_theta_full 0.999
_diffrn_measured_fraction_theta_max 0.999
_diffrn_measurement_device_type 'Bruker SMART'
_diffrn_measurement_method '\f and \w'
_diffrn_radiation_monochromator graphite
_diffrn_radiation_source 'fine-focus sealed tube'
_diffrn_radiation_type MoK\a
_diffrn_radiation_wavelength 0.71073
_diffrn_reflns_av_R_equivalents 0.0350
_diffrn_reflns_av_sigmaI/netI 0.0373
_diffrn_reflns_limit_h_max 18
_diffrn_reflns_limit_h_min -15
_diffrn_reflns_limit_k_max 18
_diffrn_reflns_limit_k_min -18
_diffrn_reflns_limit_l_max 8
_diffrn_reflns_limit_l_min -9
_diffrn_reflns_number 9681
_diffrn_reflns_theta_full 25.03
_diffrn_reflns_theta_max 25.03
_diffrn_reflns_theta_min 1.87
_exptl_absorpt_coefficient_mu 0.954
_exptl_absorpt_correction_T_max 0.7563
_exptl_absorpt_correction_T_min 0.6900
_exptl_absorpt_correction_type multi-scan
_exptl_absorpt_process_details '(SADABS; Sheldrick, 1996)'
_exptl_crystal_colour colorless
_exptl_crystal_density_diffrn 1.509
_exptl_crystal_density_method 'not measured'
_exptl_crystal_description block
_exptl_crystal_F_000 876
_exptl_crystal_size_max 0.42
_exptl_crystal_size_mid 0.35
_exptl_crystal_size_min 0.31
_refine_diff_density_max 0.634
_refine_diff_density_min -0.475
_refine_ls_extinction_method none
_refine_ls_goodness_of_fit_ref 1.039
_refine_ls_hydrogen_treatment constr
_refine_ls_matrix_type full
_refine_ls_number_parameters 214
_refine_ls_number_reflns 3294
_refine_ls_number_restraints 0
_refine_ls_restrained_S_all 1.039
_refine_ls_R_factor_all 0.0746
_refine_ls_R_factor_gt 0.0430
_refine_ls_shift/su_max 0.000
_refine_ls_shift/su_mean 0.000
_refine_ls_structure_factor_coef Fsqd
_refine_ls_weighting_details 'calc w=1/[\s^2^(Fo^2^)+(0.0368P)^2^+2.3622P] where P=(Fo^2^+2Fc^2^)/3'
_refine_ls_weighting_scheme calc
_refine_ls_wR_factor_gt 0.0926
_refine_ls_wR_factor_ref 0.1127
_reflns_number_gt 2266
_reflns_number_total 3294
_reflns_threshold_expression I>2\s(I)
_cod_data_source_file rn2037.cif
_cod_data_source_block I
_cod_depositor_comments
;
The following automatic conversions were performed:
'_symmetry_cell_setting' value 'Monoclinic' changed to 'monoclinic'
according to '/home/saulius/struct/CIF-dictionaries/cif_core.dic'
dictionary named 'cif_core.dic' version 2.4.1 from 2010-06-29.

Automatic conversion script
Id: cif_fix_enum 1527 2010-12-29 10:47:43Z saulius 

The following automatic conversions were performed:

'_symmetry_cell_setting' value 'Monoclinic' changed to 'monoclinic'
according to /home/saulius/struct/CIF-dictionaries/cif_core.dic
dictionary named 'cif_core.dic' version 2.4.1 from 2010-06-29.

Automatic conversion script
Id: cif_fix_values 1715 2011-07-08 13:25:40Z adriana 
;
_cod_original_cell_volume 1868.0(10)
_cod_original_sg_symbol_H-M 'P 21/c'
_cod_database_code 2217998
_cod_database_fobs_code 2217998

loop_
_symmetry_equiv_pos_as_xyz
'x, y, z'
'-x, y+1/2, -z+1/2'
'-x, -y, -z'
'x, -y-1/2, z-1/2'

loop_
_atom_site_type_symbol
_atom_site_label
_atom_site_fract_x
_atom_site_fract_y
_atom_site_fract_z
_atom_site_U_iso_or_equiv
_atom_site_adp_type
_atom_site_calc_flag
_atom_site_refinement_flags
_atom_site_occupancy
Mn Mn1 0.74410(4) 0.96629(4) 0.17191(7) 0.04475(19) Uani d . 1
S S1 0.51780(7) 0.82256(8) 0.45275(15) 0.0685(3) Uani d . 1
S S2 0.85210(10) 1.19638(8) -0.11436(17) 0.0796(4) Uani d . 1
N N1 0.85451(18) 0.92824(19) 0.3697(4) 0.0412(7) Uani d . 1
N N2 0.6473(2) 0.8938(2) 0.2869(4) 0.0575(7) Uani d . 1
N N3 0.8384(2) 1.0415(2) 0.0450(4) 0.0566(7) Uani d . 1
O O1 0.75950(17) 1.06277(16) 0.3868(3) 0.0526(7) Uani d . 1
O O2 0.80310(17) 0.84282(16) 0.0915(3) 0.0516(7) Uani d . 1
O O3 0.68245(17) 0.94099(19) -0.1028(3) 0.0591(7) Uani d . 1
O O4 0.63527(17) 1.06201(18) 0.1082(4) 0.0622(8) Uani d . 1
C C1 0.7964(3) 1.0295(3) 0.5502(5) 0.0608(11) Uani d . 1
H H1A 0.7503 1.0027 0.6042 0.073 Uiso calc R 1
H H1B 0.8227 1.0747 0.6245 0.073 Uiso calc R 1
C C2 0.8661(2) 0.9658(2) 0.5227(4) 0.0459(9) Uani d . 1
C C3 0.9378(3) 0.9460(3) 0.6468(5) 0.0596(11) Uani d . 1
H H3 0.9451 0.9719 0.7542 0.072 Uiso calc R 1
C C4 0.9980(3) 0.8868(3) 0.6068(6) 0.0661(12) Uani d . 1
H H4 1.0468 0.8725 0.6877 0.079 Uiso calc R 1
C C5 0.9863(3) 0.8492(3) 0.4484(5) 0.0576(11) Uani d . 1
H H5 1.0270 0.8096 0.4201 0.069 Uiso calc R 1
C C6 0.9129(2) 0.8712(2) 0.3317(5) 0.0440(9) Uani d . 1
C C7 0.8949(3) 0.8344(3) 0.1544(5) 0.0577(11) Uani d . 1
H H7A 0.9296 0.8640 0.0793 0.069 Uiso calc R 1
H H7B 0.9116 0.7751 0.1575 0.069 Uiso calc R 1
C C8 0.7770(3) 0.8223(3) -0.0868(5) 0.0674(12) Uani d . 1
H H8A 0.7808 0.7617 -0.1040 0.081 Uiso calc R 1
H H8B 0.8157 0.8504 -0.1564 0.081 Uiso calc R 1
C C9 0.6835(3) 0.8517(3) -0.1365(6) 0.0748(14) Uani d . 1
H H9A 0.6635 0.8406 -0.2574 0.090 Uiso calc R 1
H H9B 0.6444 0.8222 -0.0697 0.090 Uiso calc R 1
C C10 0.5985(3) 0.9822(4) -0.1445(6) 0.0759(14) Uani d . 1
H H10A 0.5533 0.9520 -0.0940 0.091 Uiso calc R 1
H H10B 0.5808 0.9839 -0.2682 0.091 Uiso calc R 1
C C11 0.6091(3) 1.0704(3) -0.0733(6) 0.0761(14) Uani d . 1
H H11A 0.6541 1.1009 -0.1240 0.091 Uiso calc R 1
H H11B 0.5534 1.1012 -0.0979 0.091 Uiso calc R 1
C C12 0.6526(3) 1.1394(3) 0.2025(6) 0.0741(13) Uani d . 1
H H12A 0.5991 1.1736 0.1927 0.089 Uiso calc R 1
H H12B 0.6985 1.1716 0.1582 0.089 Uiso calc R 1
C C13 0.6826(3) 1.1154(3) 0.3863(6) 0.0703(13) Uani d . 1
H H13A 0.6976 1.1655 0.4559 0.084 Uiso calc R 1
H H13B 0.6361 1.0847 0.4319 0.084 Uiso calc R 1
C C14 0.5933(3) 0.8648(3) 0.3547(5) 0.0575(7) Uani d . 1
C C15 0.8454(3) 1.1064(3) -0.0202(5) 0.0566(7) Uani d . 1

loop_
_atom_site_aniso_label
_atom_site_aniso_U_11
_atom_site_aniso_U_22
_atom_site_aniso_U_33
_atom_site_aniso_U_12
_atom_site_aniso_U_13
_atom_site_aniso_U_23
Mn1 0.0393(3) 0.0494(4) 0.0448(3) 0.0020(3) 0.0038(2) 0.0014(3)
S1 0.0508(6) 0.0893(9) 0.0677(7) -0.0094(6) 0.0163(5) 0.0039(6)
S2 0.1000(10) 0.0599(8) 0.0809(9) -0.0263(7) 0.0198(7) -0.0050(6)
N1 0.0364(16) 0.0466(18) 0.0405(17) -0.0005(14) 0.0049(13) 0.0040(14)
N2 0.0462(17) 0.0603(18) 0.0659(18) -0.0026(13) 0.0079(13) 0.0037(13)
N3 0.0511(14) 0.075(2) 0.0435(15) -0.0143(15) 0.0065(12) -0.0042(13)
O1 0.0518(16) 0.0525(16) 0.0554(16) 0.0106(13) 0.0145(13) -0.0077(13)
O2 0.0526(16) 0.0547(16) 0.0474(15) 0.0010(13) 0.0069(12) -0.0103(12)
O3 0.0454(16) 0.076(2) 0.0520(16) -0.0081(14) -0.0062(12) 0.0020(14)
O4 0.0485(16) 0.0656(19) 0.0708(19) 0.0135(14) 0.0037(14) 0.0110(15)
C1 0.068(3) 0.073(3) 0.043(2) -0.004(2) 0.013(2) -0.008(2)
C2 0.050(2) 0.051(2) 0.0370(19) -0.0083(18) 0.0083(17) 0.0059(17)
C3 0.067(3) 0.067(3) 0.041(2) -0.024(2) -0.005(2) 0.0091(19)
C4 0.048(2) 0.070(3) 0.074(3) -0.010(2) -0.010(2) 0.029(2)
C5 0.046(2) 0.056(3) 0.068(3) 0.0039(19) 0.001(2) 0.018(2)
C6 0.040(2) 0.040(2) 0.052(2) -0.0001(17) 0.0067(17) 0.0092(17)
C7 0.053(3) 0.057(3) 0.064(3) 0.014(2) 0.014(2) -0.004(2)
C8 0.084(3) 0.064(3) 0.054(3) -0.004(2) 0.008(2) -0.018(2)
C9 0.080(3) 0.086(4) 0.054(3) -0.026(3) -0.004(2) -0.018(2)
C10 0.047(3) 0.116(4) 0.059(3) -0.006(3) -0.010(2) 0.011(3)
C11 0.047(3) 0.100(4) 0.077(3) 0.016(3) -0.004(2) 0.030(3)
C12 0.061(3) 0.060(3) 0.103(4) 0.026(2) 0.018(3) 0.008(3)
C13 0.068(3) 0.061(3) 0.086(3) 0.018(2) 0.027(3) -0.012(2)
C14 0.0462(17) 0.0603(18) 0.0659(18) -0.0026(13) 0.0079(13) 0.0037(13)
C15 0.0511(14) 0.075(2) 0.0435(15) -0.0143(15) 0.0065(12) -0.0042(13)

loop_
_atom_type_symbol
_atom_type_description
_atom_type_scat_dispersion_real
_atom_type_scat_dispersion_imag
_atom_type_scat_source
C C 0.0033 0.0016 'International Tables Vol C Tables 4.2.6.8 and 6.1.1.4'
H H 0.0000 0.0000 'International Tables Vol C Tables 4.2.6.8 and 6.1.1.4'
N N 0.0061 0.0033 'International Tables Vol C Tables 4.2.6.8 and 6.1.1.4'
O O 0.0106 0.0060 'International Tables Vol C Tables 4.2.6.8 and 6.1.1.4'
Mn Mn 0.3368 0.7283 'International Tables Vol C Tables 4.2.6.8 and 6.1.1.4'
S S 0.1246 0.1234 'International Tables Vol C Tables 4.2.6.8 and 6.1.1.4'

loop_
_geom_angle_atom_site_label_1
_geom_angle_atom_site_label_2
_geom_angle_atom_site_label_3
_geom_angle
N2 Mn1 N1 93.15(12)
N2 Mn1 N3 177.51(12)
N1 Mn1 N3 89.32(12)
N2 Mn1 O4 85.63(12)
N1 Mn1 O4 143.47(11)
N3 Mn1 O4 92.55(12)
N2 Mn1 O3 95.50(11)
N1 Mn1 O3 142.50(11)
N3 Mn1 O3 82.35(11)
O4 Mn1 O3 73.69(11)
N2 Mn1 O1 92.52(12)
N1 Mn1 O1 70.86(10)
N3 Mn1 O1 88.56(11)
O4 Mn1 O1 72.72(10)
O3 Mn1 O1 144.69(10)
N2 Mn1 O2 89.15(11)
N1 Mn1 O2 70.79(10)
N3 Mn1 O2 91.40(12)
O4 Mn1 O2 145.52(10)
O3 Mn1 O2 72.93(10)
O1 Mn1 O2 141.65(9)
C2 N1 C6 120.2(3)
C2 N1 Mn1 120.2(2)
C6 N1 Mn1 119.4(2)
C14 N2 Mn1 171.8(3)
C15 N3 Mn1 141.6(3)
C1 O1 C13 115.3(3)
C1 O1 Mn1 114.1(2)
C13 O1 Mn1 113.3(2)
C7 O2 C8 115.7(3)
C7 O2 Mn1 113.1(2)
C8 O2 Mn1 113.7(2)
C10 O3 C9 116.1(3)
C10 O3 Mn1 111.6(3)
C9 O3 Mn1 109.6(2)
C11 O4 C12 116.1(4)
C11 O4 Mn1 111.8(3)
C12 O4 Mn1 112.8(2)
O1 C1 C2 108.0(3)
O1 C1 H1A 110.1
C2 C1 H1A 110.1
O1 C1 H1B 110.1
C2 C1 H1B 110.1
H1A C1 H1B 108.4
N1 C2 C3 121.4(4)
N1 C2 C1 115.4(3)
C3 C2 C1 123.2(4)
C4 C3 C2 118.1(4)
C4 C3 H3 120.9
C2 C3 H3 120.9
C5 C4 C3 120.3(4)
C5 C4 H4 119.9
C3 C4 H4 119.9
C4 C5 C6 118.6(4)
C4 C5 H5 120.7
C6 C5 H5 120.7
N1 C6 C5 121.4(4)
N1 C6 C7 116.0(3)
C5 C6 C7 122.6(4)
O2 C7 C6 108.8(3)
O2 C7 H7A 109.9
C6 C7 H7A 109.9
O2 C7 H7B 109.9
C6 C7 H7B 109.9
H7A C7 H7B 108.3
O2 C8 C9 107.4(3)
O2 C8 H8A 110.2
C9 C8 H8A 110.2
O2 C8 H8B 110.2
C9 C8 H8B 110.2
H8A C8 H8B 108.5
O3 C9 C8 107.1(3)
O3 C9 H9A 110.3
C8 C9 H9A 110.3
O3 C9 H9B 110.3
C8 C9 H9B 110.3
H9A C9 H9B 108.5
O3 C10 C11 107.2(3)
O3 C10 H10A 110.3
C11 C10 H10A 110.3
O3 C10 H10B 110.3
C11 C10 H10B 110.3
H10A C10 H10B 108.5
O4 C11 C10 106.5(4)
O4 C11 H11A 110.4
C10 C11 H11A 110.4
O4 C11 H11B 110.4
C10 C11 H11B 110.4
H11A C11 H11B 108.6
O4 C12 C13 106.8(4)
O4 C12 H12A 110.4
C13 C12 H12A 110.4
O4 C12 H12B 110.4
C13 C12 H12B 110.4
H12A C12 H12B 108.6
O1 C13 C12 106.2(3)
O1 C13 H13A 110.5
C12 C13 H13A 110.5
O1 C13 H13B 110.5
C12 C13 H13B 110.5
H13A C13 H13B 108.7
N2 C14 S1 179.1(4)
N3 C15 S2 178.3(4)

loop_
_geom_bond_atom_site_label_1
_geom_bond_atom_site_label_2
_geom_bond_distance
Mn1 N2 2.168(3)
Mn1 N1 2.195(3)
Mn1 N3 2.213(3)
Mn1 O4 2.242(3)
Mn1 O3 2.259(3)
Mn1 O1 2.262(3)
Mn1 O2 2.276(3)
S1 C14 1.620(4)
S2 C15 1.612(5)
N1 C2 1.329(4)
N1 C6 1.330(4)
N2 C14 1.140(5)
N3 C15 1.158(5)
O1 C1 1.423(5)
O1 C13 1.433(5)
O2 C7 1.415(4)
O2 C8 1.436(5)
O3 C10 1.426(5)
O3 C9 1.435(5)
O4 C11 1.430(5)
O4 C12 1.433(5)
C1 C2 1.500(5)
C1 H1A 0.9700
C1 H1B 0.9700
C2 C3 1.386(5)
C3 C4 1.377(6)
C3 H3 0.9300
C4 C5 1.368(6)
C4 H4 0.9300
C5 C6 1.380(5)
C5 H5 0.9300
C6 C7 1.497(5)
C7 H7A 0.9700
C7 H7B 0.9700
C8 C9 1.490(6)
C8 H8A 0.9700
C8 H8B 0.9700
C9 H9A 0.9700
C9 H9B 0.9700
C10 C11 1.501(7)
C10 H10A 0.9700
C10 H10B 0.9700
C11 H11A 0.9700
C11 H11B 0.9700
C12 C13 1.498(6)
C12 H12A 0.9700
C12 H12B 0.9700
C13 H13A 0.9700
C13 H13B 0.9700
